data_7005641
loop_
_publ_author_name
'Chan, Zhi-Kai'
'Chen, Tsun-Ren'
'Chen, Jhy-Der'
'Wang, Ju-Chun'
'Liu, C. W.'

_publ_section_title
;
 Crystal structures and solution behaviors of dinuclear d(10)-metal
 complexes containing anions of N,N'-bis(pyrimidine-2-yl)formamidine.
;
_journal_issue 31
_journal_name_full 'Dalton transactions (Cambridge, England : 2003)'
_journal_page_first 3450
_journal_page_last 3458
_journal_paper_doi 10.1039/b703727a
_journal_year 2007
_chemical_formula_sum 'C18 H14 Br2 Hg2 N12'
_chemical_formula_weight 959.41
_chemical_name_systematic
;
?
;
_space_group_IT_number 33
_symmetry_cell_setting orthorhombic
_symmetry_space_group_name_Hall 'P 2c -2n'
_symmetry_space_group_name_H-M 'P n a 21'
_atom_sites_solution_hydrogens geom
_atom_sites_solution_primary direct
_atom_sites_solution_secondary difmap
_audit_creation_method SHELXL-97
_cell_angle_alpha 90.00
_cell_angle_beta 90.00
_cell_angle_gamma 90.00
_cell_formula_units_Z 4
_cell_length_a 14.466(2)
_cell_length_b 16.1116(15)
_cell_length_c 10.3394(14)
_cell_measurement_reflns_used 36
_cell_measurement_temperature 295(2)
_cell_measurement_theta_max 12.73
_cell_measurement_theta_min 2.52
_cell_volume 2409.8(5)
_computing_cell_refinement 'Bruker XSCANS'
_computing_data_collection 'Bruker XSCANS'
_computing_data_reduction 'Bruker SHELXTL'
_computing_molecular_graphics 'Bruker SHELXTL'
_computing_publication_material 'Bruker SHELXTL'
_computing_structure_refinement 'SHELXL-97 (Sheldrick, 1997)'
_computing_structure_solution 'SHELXS-97 (Sheldrick, 1990)'
_diffrn_ambient_temperature 295(2)
_diffrn_measured_fraction_theta_full 0.996
_diffrn_measured_fraction_theta_max 0.996
_diffrn_measurement_device_type 'Bruker P4'
_diffrn_measurement_method '\w scans'
_diffrn_radiation_monochromator graphite
_diffrn_radiation_source 'fine-focus sealed tube'
_diffrn_radiation_type MoK\a
_diffrn_radiation_wavelength 0.71073
_diffrn_reflns_av_R_equivalents 0.0444
_diffrn_reflns_av_sigmaI/netI 0.0824
_diffrn_reflns_limit_h_max 17
_diffrn_reflns_limit_h_min -1
_diffrn_reflns_limit_k_max 19
_diffrn_reflns_limit_k_min -1
_diffrn_reflns_limit_l_max 12
_diffrn_reflns_limit_l_min -1
_diffrn_reflns_number 2864
_diffrn_reflns_theta_full 24.99
_diffrn_reflns_theta_max 24.99
_diffrn_reflns_theta_min 1.89
_diffrn_standards_interval_count 97
_diffrn_standards_number 3
_exptl_absorpt_coefficient_mu 16.076
_exptl_absorpt_correction_T_max 0.9559
_exptl_absorpt_correction_T_min 0.5828
_exptl_absorpt_correction_type empirical
_exptl_crystal_colour colorless
_exptl_crystal_density_diffrn 2.644
_exptl_crystal_density_method 'not measured'
_exptl_crystal_description plate
_exptl_crystal_F_000 1744
_exptl_crystal_size_max 0.5
_exptl_crystal_size_mid 0.2
_exptl_crystal_size_min 0.1
_refine_diff_density_max 0.970
_refine_diff_density_min -1.444
_refine_diff_density_rms 0.219
_refine_ls_abs_structure_details 'Flack H D (1983), Acta Cryst. A39, 876-881'
_refine_ls_abs_structure_Flack 0.19(5)
_refine_ls_extinction_method none
_refine_ls_goodness_of_fit_ref 1.037
_refine_ls_hydrogen_treatment constr
_refine_ls_matrix_type full
_refine_ls_number_parameters 298
_refine_ls_number_reflns 2473
_refine_ls_number_restraints 1
_refine_ls_restrained_S_all 1.037
_refine_ls_R_factor_all 0.1060
_refine_ls_R_factor_gt 0.0493
_refine_ls_shift/su_max 0.000
_refine_ls_shift/su_mean 0.000
_refine_ls_structure_factor_coef Fsqd
_refine_ls_weighting_details 'calc w=1/[\s^2^(Fo^2^)+(0.0460P)^2^+0.0000P] where P=(Fo^2^+2Fc^2^)/3'
_refine_ls_weighting_scheme calc
_refine_ls_wR_factor_gt 0.0878
_refine_ls_wR_factor_ref 0.1077
_reflns_number_gt 1572
_reflns_number_total 2473
_reflns_threshold_expression >2sigma(I)
_cod_data_source_file b703727a.txt
_cod_data_source_block 3b
_cod_depositor_comments
;
The following automatic conversions were performed:
'_symmetry_cell_setting' value 'Orthorhombic' changed to 'orthorhombic'
according to '/home/saulius/struct/CIF-dictionaries/cif_core.dic'
dictionary named 'cif_core.dic' version 2.4.1 from 2010-06-29.

Automatic conversion script
Id: cif_fix_enum 1527 2010-12-29 10:47:43Z saulius 
;
_cod_original_cell_volume 2409.8(6)
_cod_original_sg_symbol_H-M Pna2(1)
_cod_database_code 7005641

loop_
_symmetry_equiv_pos_as_xyz
'x, y, z'
'-x, -y, z+1/2'
'x+1/2, -y+1/2, z'
'-x+1/2, y+1/2, z+1/2'

loop_
_atom_site_label
_atom_site_type_symbol
_atom_site_fract_x
_atom_site_fract_y
_atom_site_fract_z
_atom_site_U_iso_or_equiv
_atom_site_adp_type
_atom_site_occupancy
_atom_site_symmetry_multiplicity
_atom_site_calc_flag
_atom_site_refinement_flags
_atom_site_disorder_assembly
_atom_site_disorder_group
Hg1 Hg 0.73533(6) 0.65570(6) 1.04530(11) 0.0528(3) Uani 1 1 d . . .
Hg2 Hg 0.73699(6) 0.44713(6) 0.95303(9) 0.0534(3) Uani 1 1 d . . .
Br1 Br 0.5837(2) 0.63324(19) 1.1398(5) 0.0774(11) Uani 1 1 d . . .
Br2 Br 0.5918(2) 0.47117(19) 0.8415(5) 0.0785(11) Uani 1 1 d . . .
N1 N 0.8039(15) 0.8169(13) 0.976(3) 0.064(7) Uani 1 1 d . . .
N2 N 0.8852(17) 0.8037(14) 0.779(2) 0.060(7) Uani 1 1 d . . .
N3 N 0.8234(15) 0.6891(14) 0.888(3) 0.050(7) Uani 1 1 d . . .
N4 N 0.8409(18) 0.5563(15) 0.836(2) 0.053(7) Uani 1 1 d . . .
N5 N 0.8443(18) 0.4192(16) 0.773(3) 0.054(8) Uani 1 1 d . . .
N6 N 0.9304(16) 0.5145(13) 0.652(2) 0.058(6) Uani 1 1 d . . .
N7 N 0.8765(17) 0.3012(15) 1.230(3) 0.063(9) Uani 1 1 d . . .
N8 N 0.7965(15) 0.2858(14) 1.033(3) 0.065(6) Uiso 1 1 d . . .
N9 N 0.8165(13) 0.4125(15) 1.115(2) 0.035(5) Uani 1 1 d . . .
N10 N 0.8283(13) 0.5472(12) 1.182(2) 0.036(5) Uani 1 1 d . . .
N11 N 0.9197(17) 0.5846(14) 1.361(2) 0.060(7) Uani 1 1 d . . .
N12 N 0.8391(17) 0.6841(17) 1.225(2) 0.048(7) Uani 1 1 d . . .
C1 C 0.8382(18) 0.7740(17) 0.879(3) 0.047(7) Uiso 1 1 d . . .
C2 C 0.814(2) 0.9046(16) 0.953(5) 0.069(8) Uani 1 1 d . . .
H2B H 0.7848 0.9396 1.0115 0.083 Uiso 1 1 calc R . .
C3 C 0.856(2) 0.939(2) 0.862(4) 0.080(12) Uani 1 1 d . . .
H3A H 0.8627 0.9963 0.8556 0.095 Uiso 1 1 calc R . .
C4 C 0.893(2) 0.886(2) 0.775(4) 0.082(13) Uani 1 1 d . . .
H4A H 0.9261 0.9086 0.7072 0.099 Uiso 1 1 calc R . .
C5 C 0.860(2) 0.635(2) 0.812(3) 0.041(8) Uani 1 1 d . . .
H5A H 0.8983 0.6502 0.7432 0.049 Uiso 1 1 calc R . .
C6 C 0.8770(18) 0.4994(18) 0.747(3) 0.040(7) Uani 1 1 d . . .
C7 C 0.9599(16) 0.4503(19) 0.575(3) 0.069(10) Uani 1 1 d . . .
H7B H 1.0022 0.4598 0.5091 0.082 Uiso 1 1 calc R . .
C8 C 0.9263(19) 0.3719(14) 0.597(3) 0.062(9) Uani 1 1 d . . .
H8B H 0.9396 0.3295 0.5387 0.074 Uiso 1 1 calc R . .
C9 C 0.874(2) 0.356(2) 0.703(3) 0.065(9) Uani 1 1 d . . .
H9A H 0.8590 0.3018 0.7257 0.078 Uiso 1 1 calc R . .
C10 C 0.834(2) 0.330(2) 1.135(4) 0.061(10) Uani 1 1 d . . .
C11 C 0.8864(19) 0.217(2) 1.238(4) 0.073(11) Uani 1 1 d . . .
H11B H 0.9129 0.1926 1.3101 0.087 Uiso 1 1 calc R . .
C12 C 0.857(2) 0.1694(18) 1.137(4) 0.066(10) Uani 1 1 d . . .
H12A H 0.8682 0.1127 1.1400 0.079 Uiso 1 1 calc R . .
C13 C 0.810(2) 0.2010(16) 1.028(4) 0.072(10) Uani 1 1 d . . .
H13A H 0.7898 0.1681 0.9593 0.086 Uiso 1 1 calc R . .
C14 C 0.845(2) 0.468(2) 1.204(3) 0.055(9) Uani 1 1 d . . .
H14A H 0.8766 0.4510 1.2777 0.065 Uiso 1 1 calc R . .
C15 C 0.8649(15) 0.611(2) 1.265(3) 0.048(9) Uani 1 1 d . . .
C16 C 0.9512(19) 0.6448(19) 1.425(3) 0.068(9) Uani 1 1 d . . .
H16A H 0.9872 0.6322 1.4965 0.081 Uiso 1 1 calc R . .
C17 C 0.9364(19) 0.732(2) 1.396(3) 0.073(11) Uani 1 1 d . . .
H17A H 0.9658 0.7745 1.4404 0.088 Uiso 1 1 calc R . .
C18 C 0.879(3) 0.7443(19) 1.304(4) 0.088(14) Uani 1 1 d . . .
H18A H 0.8626 0.7991 1.2884 0.105 Uiso 1 1 calc R . .

loop_
_atom_site_aniso_label
_atom_site_aniso_U_11
_atom_site_aniso_U_22
_atom_site_aniso_U_33
_atom_site_aniso_U_23
_atom_site_aniso_U_13
_atom_site_aniso_U_12
Hg1 0.0580(6) 0.0415(5) 0.0589(6) -0.0009(6) 0.0086(13) -0.0010(5)
Hg2 0.0577(5) 0.0423(5) 0.0601(6) -0.0010(7) -0.0089(12) -0.0011(5)
Br1 0.0685(19) 0.055(2) 0.108(3) -0.002(2) 0.029(2) -0.0079(17)
Br2 0.0646(17) 0.0537(18) 0.117(3) 0.000(2) -0.033(2) -0.0001(17)
N1 0.075(13) 0.054(14) 0.065(17) -0.012(14) 0.009(14) 0.001(12)
N2 0.088(18) 0.052(17) 0.039(14) -0.001(14) 0.007(14) 0.012(14)
N3 0.042(14) 0.024(13) 0.08(2) 0.015(15) 0.005(15) 0.002(10)
N4 0.061(15) 0.052(17) 0.046(16) -0.011(18) -0.006(14) 0.002(13)
N5 0.061(17) 0.037(14) 0.065(19) 0.003(15) 0.038(15) 0.011(14)
N6 0.082(17) 0.045(13) 0.046(15) 0.003(13) 0.019(15) 0.010(13)
N7 0.067(16) 0.037(15) 0.08(2) 0.021(16) -0.019(17) 0.005(13)
N9 0.032(12) 0.053(15) 0.021(11) -0.007(12) -0.003(11) -0.007(11)
N10 0.032(11) 0.028(12) 0.047(13) -0.025(13) 0.000(10) 0.009(9)
N11 0.081(17) 0.056(14) 0.041(15) -0.026(15) -0.003(14) -0.026(14)
N12 0.066(16) 0.040(15) 0.038(16) 0.025(14) 0.031(13) 0.028(14)
C2 0.08(2) 0.043(16) 0.08(2) 0.00(2) 0.00(3) 0.024(15)
C3 0.07(2) 0.06(2) 0.11(3) 0.06(2) 0.01(2) 0.008(17)
C4 0.054(19) 0.06(2) 0.13(4) 0.02(3) 0.02(2) 0.022(18)
C5 0.051(17) 0.07(2) 0.005(13) 0.001(17) -0.010(13) -0.010(17)
C6 0.052(17) 0.053(19) 0.014(16) 0.008(15) -0.007(15) -0.002(15)
C7 0.034(13) 0.11(3) 0.06(2) 0.04(2) 0.000(17) -0.002(15)
C8 0.11(2) 0.018(13) 0.06(2) -0.013(15) -0.04(2) -0.005(14)
C9 0.10(2) 0.08(2) 0.018(16) 0.000(18) -0.003(17) 0.02(2)
C10 0.044(15) 0.06(2) 0.08(3) 0.00(2) -0.008(18) 0.011(14)
C11 0.047(17) 0.09(3) 0.08(3) 0.03(3) -0.031(18) 0.013(18)
C12 0.08(2) 0.039(18) 0.08(3) -0.01(2) 0.03(2) -0.010(17)
C13 0.10(2) 0.030(16) 0.08(3) 0.006(18) -0.01(2) 0.022(15)
C14 0.049(19) 0.06(2) 0.05(2) 0.00(2) -0.010(17) 0.012(17)
C15 0.006(12) 0.11(3) 0.027(18) 0.01(2) -0.006(12) 0.003(15)
C16 0.08(2) 0.07(2) 0.05(2) 0.031(19) -0.029(19) 0.014(16)
C17 0.052(17) 0.11(3) 0.05(2) 0.00(2) -0.012(17) 0.002(19)
C18 0.10(3) 0.021(16) 0.14(4) 0.00(2) 0.06(3) 0.03(2)

loop_
_atom_type_symbol
_atom_type_description
_atom_type_scat_dispersion_real
_atom_type_scat_dispersion_imag
_atom_type_scat_source
C C 0.0033 0.0016 'International Tables Vol C Tables 4.2.6.8 and 6.1.1.4'
H H 0.0000 0.0000 'International Tables Vol C Tables 4.2.6.8 and 6.1.1.4'
N N 0.0061 0.0033 'International Tables Vol C Tables 4.2.6.8 and 6.1.1.4'
Br Br -0.2901 2.4595 'International Tables Vol C Tables 4.2.6.8 and 6.1.1.4'
Hg Hg -2.3894 9.2266 'International Tables Vol C Tables 4.2.6.8 and 6.1.1.4'

loop_
_geom_angle_atom_site_label_1
_geom_angle_atom_site_label_2
_geom_angle_atom_site_label_3
_geom_angle
_geom_angle_site_symmetry_1
_geom_angle_site_symmetry_3
_geom_angle_publ_flag
N3 Hg1 Br1 152.1(7) . . ?
N3 Hg1 N12 99.5(7) . . ?
Br1 Hg1 N12 106.2(5) . . ?
N3 Hg1 N10 105.8(7) . . ?
Br1 Hg1 N10 98.5(4) . . ?
N12 Hg1 N10 52.9(7) . . ?
N3 Hg1 Hg2 91.8(7) . . ?
Br1 Hg1 Hg2 88.44(8) . . ?
N12 Hg1 Hg2 112.7(6) . . ?
N10 Hg1 Hg2 60.1(4) . . ?
N9 Hg2 Br2 153.1(5) . . ?
N9 Hg2 N5 102.1(8) . . ?
Br2 Hg2 N5 102.4(7) . . ?
N9 Hg2 N4 103.5(8) . . ?
Br2 Hg2 N4 99.8(5) . . ?
N5 Hg2 N4 53.8(8) . . ?
N9 Hg2 Hg1 92.4(6) . . ?
Br2 Hg2 Hg1 88.30(8) . . ?
N5 Hg2 Hg1 112.7(6) . . ?
N4 Hg2 Hg1 58.9(5) . . ?
C1 N1 C2 110(3) . . ?
C1 N2 C4 115(3) . . ?
C5 N3 C1 124(3) . . ?
C5 N3 Hg1 123(2) . . ?
C1 N3 Hg1 113(2) . . ?
C5 N4 C6 115(3) . . ?
C5 N4 Hg2 149(2) . . ?
C6 N4 Hg2 94.5(17) . . ?
C9 N5 C6 120(3) . . ?
C9 N5 Hg2 139(2) . . ?
C6 N5 Hg2 100.8(19) . . ?
C6 N6 C7 120(3) . . ?
C10 N7 C11 118(3) . . ?
C13 N8 C10 119(3) . . ?
C14 N9 C10 119(3) . . ?
C14 N9 Hg2 122(2) . . ?
C10 N9 Hg2 119(2) . . ?
C14 N10 C15 121(3) . . ?
C14 N10 Hg1 147(2) . . ?
C15 N10 Hg1 91.8(16) . . ?
C16 N11 C15 111(3) . . ?
C15 N12 C18 109(3) . . ?
C15 N12 Hg1 104(2) . . ?
C18 N12 Hg1 147(2) . . ?
N1 C1 N2 127(3) . . ?
N1 C1 N3 114(3) . . ?
N2 C1 N3 119(3) . . ?
C3 C2 N1 128(4) . . ?
C2 C3 C4 114(3) . . ?
N2 C4 C3 126(3) . . ?
N3 C5 N4 116(3) . . ?
N6 C6 N4 127(3) . . ?
N6 C6 N5 122(3) . . ?
N4 C6 N5 111(3) . . ?
C8 C7 N6 119(3) . . ?
C9 C8 C7 120(3) . . ?
N5 C9 C8 118(3) . . ?
N7 C10 N9 125(3) . . ?
N7 C10 N8 127(3) . . ?
N9 C10 N8 108(3) . . ?
C12 C11 N7 119(3) . . ?
C11 C12 C13 124(3) . . ?
N8 C13 C12 113(3) . . ?
N10 C14 N9 118(3) . . ?
N12 C15 N11 134(3) . . ?
N12 C15 N10 111(3) . . ?
N11 C15 N10 115(3) . . ?
N11 C16 C17 126(3) . . ?
C18 C17 C16 114(3) . . ?
C17 C18 N12 127(3) . . ?

loop_
_geom_bond_atom_site_label_1
_geom_bond_atom_site_label_2
_geom_bond_distance
_geom_bond_site_symmetry_2
_geom_bond_publ_flag
Hg1 N3 2.13(3) . ?
Hg1 Br1 2.429(3) . ?
Hg1 N12 2.43(3) . ?
Hg1 N10 2.62(2) . ?
Hg1 Hg2 3.4933(13) . ?
Hg2 N9 2.11(2) . ?
Hg2 Br2 2.427(3) . ?
Hg2 N5 2.47(3) . ?
Hg2 N4 2.61(3) . ?
N1 C1 1.32(4) . ?
N1 C2 1.44(3) . ?
N2 C1 1.33(3) . ?
N2 C4 1.33(3) . ?
N3 C5 1.30(4) . ?
N3 C1 1.39(3) . ?
N4 C5 1.32(3) . ?
N4 C6 1.40(3) . ?
N5 C9 1.32(4) . ?
N5 C6 1.40(4) . ?
N6 C6 1.27(3) . ?
N6 C7 1.37(4) . ?
N7 C10 1.25(4) . ?
N7 C11 1.37(4) . ?
N8 C13 1.38(3) . ?
N8 C10 1.39(4) . ?
N9 C14 1.34(4) . ?
N9 C10 1.37(4) . ?
N10 C14 1.32(3) . ?
N10 C15 1.44(4) . ?
N11 C16 1.26(3) . ?
N11 C15 1.34(4) . ?
N12 C15 1.30(4) . ?
N12 C18 1.40(5) . ?
C2 C3 1.25(5) . ?
C3 C4 1.35(5) . ?
C7 C8 1.37(3) . ?
C8 C9 1.36(4) . ?
C11 C12 1.36(5) . ?
C12 C13 1.41(5) . ?
C16 C17 1.45(4) . ?
C17 C18 1.27(5) . ?
